data_2012590
loop_
_publ_author_name
'Kato, Masako'
'Ogawa, Yuki'
'Kozakai, Mikiko'
'Sugimoto, Yukihiro'

_publ_section_title
;
 Bis(8-quinolinolato-<i>N</i>,<i>O</i>)platinum(II) and its synthetic
 intermediate, 8-hydroxyquinolinium
 dichloro(8-quinolinolato-<i>N</i>,<i>O</i>)platinate(II) tetrahydrate
;
_journal_issue 3
_journal_name_full 'Acta Crystallographica Section C'
_journal_page_first m147
_journal_page_last m149
_journal_paper_doi 10.1107/S0108270102000045
_journal_volume 58
_journal_year 2002
_chemical_formula_iupac '[Pt (C9 H6 N O)2]'
_chemical_formula_moiety 'C18 H12 N2 O2 Pt'
_chemical_formula_sum 'C18 H12 N2 O2 Pt'
_chemical_formula_weight 483.39
_space_group_IT_number 14
_symmetry_cell_setting monoclinic
_symmetry_space_group_name_Hall '-P 2yn'
_symmetry_space_group_name_H-M 'P 1 21/n 1'
_cell_angle_alpha 90
_cell_angle_beta 106.430(10)
_cell_angle_gamma 90
_cell_formula_units_Z 2
_cell_length_a 11.349(2)
_cell_length_b 4.704(2)
_cell_length_c 13.7310(10)
_cell_measurement_reflns_used 25
_cell_measurement_temperature 294.2
_cell_measurement_theta_max 15.0
_cell_measurement_theta_min 14.6
_cell_volume 703.1(3)
_computing_cell_refinement 'Rigaku/AFC Diffractometer Control Software'
_computing_data_collection 'Rigaku/AFC Diffractometer Control Software (Rigaku, 1995)'
_computing_data_reduction 'TEXSAN (Molecular Structure Corporation, 2000)'
_computing_molecular_graphics 'ORTEPII (Johnson, 1976)'
_computing_publication_material TEXSAN
_computing_structure_refinement 'SHELXL97 (Sheldrick, 1997)'
_computing_structure_solution 'SIR92 (Altomare et al., 1994)'
_diffrn_measured_fraction_theta_full 1.0
_diffrn_measured_fraction_theta_max 1.0
_diffrn_measurement_device_type 'Rigaku AFC-7R'
_diffrn_measurement_method \w/2\q
_diffrn_radiation_type 'Mo K\a'
_diffrn_radiation_wavelength .7107
_diffrn_reflns_av_R_equivalents .015
_diffrn_reflns_limit_h_max 14
_diffrn_reflns_limit_h_min 0
_diffrn_reflns_limit_k_max 0
_diffrn_reflns_limit_k_min -6
_diffrn_reflns_limit_l_max 17
_diffrn_reflns_limit_l_min -17
_diffrn_reflns_number 1685
_diffrn_reflns_theta_full 27.49
_diffrn_reflns_theta_max 27.49
_diffrn_reflns_theta_min 2.06
_diffrn_standards_decay_% 1.65
_diffrn_standards_interval_count 150
_diffrn_standards_number 3
_exptl_absorpt_coefficient_mu 9.951
_exptl_absorpt_correction_T_max .822
_exptl_absorpt_correction_T_min .397
_exptl_absorpt_correction_type analytical
_exptl_absorpt_process_details '(de Meulenaer & Tompa, 1965)'
_exptl_crystal_colour orange
_exptl_crystal_density_diffrn 2.283
_exptl_crystal_density_meas ?
_exptl_crystal_density_method 'not measured'
_exptl_crystal_description plate
_exptl_crystal_F_000 456.00
_exptl_crystal_size_max .21
_exptl_crystal_size_mid .10
_exptl_crystal_size_min .02
_refine_diff_density_max .83
_refine_diff_density_min -.43
_refine_ls_extinction_coef .0006
_refine_ls_extinction_expression Fc^*^=kFc[1+0.001xFc^2^\l^3^/sin(2\q)]^-1/4^
_refine_ls_extinction_method 'SHELXL97 (Sheldrick, 1997)'
_refine_ls_goodness_of_fit_ref .971
_refine_ls_hydrogen_treatment constr
_refine_ls_number_parameters 107
_refine_ls_number_reflns 1607
_refine_ls_R_factor_gt .018
_refine_ls_shift/su_max .005
_refine_ls_structure_factor_coef Fsqd
_refine_ls_weighting_details 'w = 1/[\s^2^(Fo^2^) + (0.0181P)^2^] where P=(Fo^2^+2Fc^2^)/3'
_refine_ls_weighting_scheme calc
_refine_ls_wR_factor_ref .045
_reflns_number_gt 1053
_reflns_number_total 1607
_reflns_threshold_expression I>2\s(I)
_cod_data_source_file oa1121.cif
_cod_data_source_block I
_cod_depositor_comments
;
The following automatic conversions were performed:

'_exptl_crystal_density_meas' value 'not measured' was changed to '?'
- the value is perceived as not measured.

Automatic conversion script
Id: cif_fix_values 3008 2015-01-20 13:52:24Z robertas 
;
_cod_original_cell_volume 703.0(3)
_cod_original_sg_symbol_H-M 'P 21/n'
_cod_database_code 2012590
_cod_database_fobs_code 2012590

loop_
_symmetry_equiv_pos_as_xyz
x,y,z
1/2-x,1/2+y,1/2-z
-x,-y,-z
1/2+x,1/2-y,1/2+z

loop_
_atom_site_label
_atom_site_fract_x
_atom_site_fract_y
_atom_site_fract_z
_atom_site_U_iso_or_equiv
_atom_site_adp_type
_atom_site_calc_flag
_atom_site_refinement_flags
_atom_site_occupancy
_atom_site_disorder_assembly
_atom_site_disorder_group
_atom_site_type_symbol
Pt1 .0000 .0000 .0000 .02828(9) Uani d S 1.00 . . Pt
O1 -.1716(3) .1457(7) -.0629(2) .0351(7) Uani d . 1.00 . . O
N1 -.0042(3) .2755(8) .1092(3) .0303(8) Uani d . 1.00 . . N
C1 .0835(4) .3380(10) .1928(3) .0350(10) Uani d . 1.00 . . C
C2 .0646(4) .5360(10) .2631(3) .0430(10) Uani d . 1.00 . . C
C3 -.0448(4) .6720(10) .2469(3) .0400(10) Uani d . 1.00 . . C
C4 -.1410(4) .6150(10) .1570(3) .0330(10) Uani d . 1.00 . . C
C5 -.2580(4) .7420(10) .1312(4) .0410(10) Uani d . 1.00 . . C
C6 -.3420(4) .6680(10) .0424(4) .0430(10) Uani d . 1.00 . . C
C7 -.3170(4) .4650(10) -.0246(4) .0410(10) Uani d . 1.00 . . C
C8 -.2039(4) .3350(10) -.0036(3) .0316(10) Uani d . 1.00 . . C
C9 -.1157(4) .4122(9) .0897(3) .0293(10) Uani d . 1.00 . . C
H1 .1620 .2457 .2057 .0349 Uiso calc . 1.00 . . H
H2 .1303 .5832 .3239 .0427 Uiso calc . 1.00 . . H
H3 -.0603 .8029 .2965 .0397 Uiso calc . 1.00 . . H
H4 -.2772 .8820 .1769 .0412 Uiso calc . 1.00 . . H
H5 -.4212 .7566 .0246 .0428 Uiso calc . 1.00 . . H
H6 -.3794 .4211 -.0863 .0408 Uiso calc . 1.00 . . H

loop_
_atom_site_aniso_label
_atom_site_aniso_U_11
_atom_site_aniso_U_22
_atom_site_aniso_U_33
_atom_site_aniso_U_12
_atom_site_aniso_U_13
_atom_site_aniso_U_23
Pt1 .02730(10) .02680(10) .03090(10) .00010(10) .00834(8) .0000(2)
O1 .0270(10) .037(2) .038(2) .001(2) .0020(10) -.003(2)
N1 .030(2) .028(2) .033(2) .001(2) .0090(10) .003(2)
C1 .031(2) .034(3) .039(2) .004(2) .008(2) .002(2)
C2 .042(2) .047(4) .037(2) -.007(3) .008(2) -.008(2)
C3 .047(3) .037(3) .036(2) -.003(2) .013(2) -.010(2)
C4 .038(2) .030(2) .035(2) -.002(2) .016(2) .002(2)
C5 .043(3) .040(3) .046(3) .002(2) .022(2) -.001(2)
C6 .034(2) .044(3) .051(3) .012(2) .014(2) .006(3)
C7 .033(2) .039(3) .046(2) -.003(2) .005(2) .000(2)
C8 .031(2) .029(2) .037(2) .000(2) .013(2) .002(2)
C9 .035(2) .025(2) .031(2) -.002(2) .014(2) .007(2)

loop_
_atom_type_symbol
_atom_type_description
_atom_type_scat_dispersion_real
_atom_type_scat_dispersion_imag
_atom_type_scat_source
Pt Pt -1.703 8.390
;International Tables for Crystallography
(1992, Vol. C, Tables 4.2.6.8 and 6.1.1.4)
;
C C .003 .002
;International Tables for Crystallography
(1992, Vol. C, Tables 4.2.6.8 and 6.1.1.4)
;
N N .006 .003
;International Tables for Crystallography
(1992, Vol. C, Tables 4.2.6.8 and 6.1.1.4)
;
O O .011 .006
;International Tables for Crystallography
(1992, Vol. C, Tables 4.2.6.8 and 6.1.1.4)
;
H H .000 .000
;International Tables for Crystallography
(1992, Vol. C, Table 6.1.1.4)
;

loop_
_geom_angle_atom_site_label_1
_geom_angle_atom_site_label_2
_geom_angle_atom_site_label_3
_geom_angle_site_symmetry_3
_geom_angle
_geom_angle_publ_flag
O1 Pt1 N1 . 82.80(10) yes
O1 Pt1 N1 3_555 97.20(10) yes
Pt1 O1 C8 . 111.5(2) no
Pt1 N1 C1 . 128.7(3) no
Pt1 N1 C9 . 111.9(2) no
C1 N1 C9 . 119.3(4) no
N1 C1 C2 . 121.5(4) no
N1 C1 H1 . 119.4 no
C2 C1 H1 . 119.1 no
C1 C2 C3 . 120.7(4) no
C1 C2 H2 . 120.9 no
C3 C2 H2 . 118.3 no
C2 C3 C4 . 119.6(5) no
C2 C3 H3 . 121.5 no
C4 C3 H3 . 118.8 no
C3 C4 C5 . 125.2(5) no
C3 C4 C9 . 116.6(4) no
C5 C4 C9 . 118.2(4) no
C4 C5 C6 . 119.2(5) no
C4 C5 H4 . 119.3 no
C6 C5 H4 . 121.5 no
C5 C6 C7 . 122.6(4) no
C5 C6 H5 . 118.9 no
C7 C6 H5 . 118.4 no
C6 C7 C8 . 120.8(4) no
C6 C7 H6 . 119.2 no
C8 C7 H6 . 119.9 no
O1 C8 C7 . 125.0(4) no
O1 C8 C9 . 118.4(4) no
C7 C8 C9 . 116.6(4) no
N1 C9 C4 . 122.2(3) no
N1 C9 C8 . 115.3(4) no
C4 C9 C8 . 122.5(4) no

loop_
_geom_bond_atom_site_label_1
_geom_bond_atom_site_label_2
_geom_bond_site_symmetry_1
_geom_bond_site_symmetry_2
_geom_bond_distance
_geom_bond_publ_flag
Pt1 O1 . . 2.014(3) yes
Pt1 N1 . . 1.992(4) yes
O1 C8 . . 1.325(6) no
N1 C1 . . 1.322(5) no
N1 C9 . . 1.377(6) no
C1 C2 . . 1.401(7) no
C1 H1 . . .961 no
C2 C3 . . 1.359(7) no
C2 H2 . . .974 no
C3 C4 . . 1.423(6) no
C3 H3 . . .971 no
C4 C5 . . 1.408(6) no
C4 C9 . . 1.413(7) no
C5 C6 . . 1.363(6) no
C5 H4 . . .977 no
C6 C7 . . 1.407(8) no
C6 H5 . . .959 no
C7 C8 . . 1.379(6) no
C7 H6 . . .961 no
C8 C9 . . 1.432(5) no

loop_
_geom_contact_atom_site_label_1
_geom_contact_atom_site_label_2
_geom_contact_distance
_geom_contact_site_symmetry_2
Pt1 C9 3.435(4) 1_545
Pt1 C9 3.435(4) 3_565
Pt1 C4 3.527(5) 1_545
Pt1 C4 3.527(5) 3_565
O1 C1 3.330(6) 3_565
O1 C2 3.369(5) 4_454
O1 C6 3.531(6) 1_545
O1 N1 3.537(5) 3_565
N1 C3 3.513(6) 1_545
C5 C8 3.496(7) 1_565

loop_
_geom_torsion_atom_site_label_1
_geom_torsion_atom_site_label_2
_geom_torsion_atom_site_label_3
_geom_torsion_atom_site_label_4
_geom_torsion_site_symmetry_2
_geom_torsion_site_symmetry_3
_geom_torsion_site_symmetry_4
_geom_torsion
_geom_torsion_publ_flag
Pt1 O1 C8 C7 . . . -177.9(4) no
Pt1 O1 C8 C9 . . . 2.2(5) no
Pt1 O1 C8 C7 3_555 3_555 3_555 177.9(4) no
Pt1 O1 C8 C9 3_555 3_555 3_555 -2.2(5) no
Pt1 N1 C1 C2 . . . -179.0(4) no
Pt1 N1 C9 C4 . . . 179.2(4) no
Pt1 N1 C9 C8 . . . -.9(5) no
Pt1 N1 C1 C2 3_555 3_555 3_555 179.0(4) no
Pt1 N1 C9 C4 3_555 3_555 3_555 -179.2(4) no
Pt1 N1 C9 C8 3_555 3_555 3_555 .9(5) no
O1 Pt1 N1 C1 . . . -178.1(4) no
O1 Pt1 N1 C9 . . . 1.6(3) no
O1 Pt1 N1 C1 . 3_555 3_555 -1.9(4) no
O1 Pt1 N1 C9 . 3_555 3_555 178.4(3) no
O1 C8 C7 C6 . . . -178.8(5) no
O1 C8 C9 N1 . . . -.9(6) no
O1 C8 C9 C4 . . . 179.0(4) no
N1 Pt1 O1 C8 . . . -2.1(3) no
N1 Pt1 O1 C8 . 3_555 3_555 -177.9(3) no
N1 C1 C2 C3 . . . -.6(8) no
N1 C9 C4 C3 . . . .1(7) no
N1 C9 C4 C5 . . . -179.4(4) no
N1 C9 C8 C7 . . . 179.1(4) no
C1 N1 C9 C4 . . . -1.2(7) no
C1 N1 C9 C8 . . . 178.8(4) no
C1 C2 C3 C4 . . . -.6(8) no
C2 C1 N1 C9 . . . 1.4(7) no
C2 C3 C4 C5 . . . -179.8(5) no
C2 C3 C4 C9 . . . .8(7) no
C3 C4 C5 C6 . . . -180.0(5) no
C3 C4 C9 C8 . . . -179.9(4) no
C4 C5 C6 C7 . . . .7(8) no
C4 C9 C8 C7 . . . -.9(7) no
C5 C4 C9 C8 . . . .6(7) no
C5 C6 C7 C8 . . . -1.0(8) no
C6 C5 C4 C9 . . . -.5(7) no
C6 C7 C8 C9 . . . 1.1(7) no
C6 C7 C8 C9 . . . 1.1(7) no
